data_1540404
loop_
_publ_author_name
'Saha, Manideepa'
'Das, Mriganka'
'Nasani, Rajendar'
'Choudhuri, Indrani'
'Yousufuddin, Muhammed'
'Nayek, Hari Pada'
'Shaikh, Mobin M.'
'Pathak, Biswarup'
'Mukhopadhyay, Suman'

_publ_section_title
;
 Targeted water soluble copper-tetrazolate complexes: interactions with
 biomolecules and catecholase like activities.
;
_journal_issue 46
_journal_name_full 'Dalton transactions (Cambridge, England : 2003)'
_journal_page_first 20154
_journal_page_last 20167
_journal_paper_doi 10.1039/c5dt01471a
_journal_volume 44
_journal_year 2015
_chemical_formula_sum 'C22 H16 Cu N14 O'
_chemical_formula_weight 556.01
_space_group_crystal_system triclinic
_space_group_IT_number 2
_space_group_name_Hall '-P 1'
_space_group_name_H-M_alt 'P -1'
_symmetry_space_group_name_Hall '-P 1'
_symmetry_space_group_name_H-M 'P -1'
_atom_sites_solution_hydrogens mixed
_audit_creation_method SHELXL-2014/7
_audit_update_record
;
2015-06-09 deposited with the CCDC.
2015-10-20 downloaded from the CCDC.
;
_cell_angle_alpha 95.631(4)
_cell_angle_beta 107.583(4)
_cell_angle_gamma 108.242(6)
_cell_formula_units_Z 4
_cell_length_a 12.3344(8)
_cell_length_b 14.2954(9)
_cell_length_c 15.4511(5)
_cell_measurement_reflns_used 7595
_cell_measurement_temperature 150(2)
_cell_measurement_theta_max 28.8220
_cell_measurement_theta_min 3.0840
_cell_volume 2410.1(3)
_computing_cell_refinement 'CrysAlis RED, Oxford Diffraction Ltd.,'
_computing_data_collection 'CrysAlis CCD, Oxford Diffraction Ltd.,'
_computing_data_reduction 'CrysAlis RED, Oxford Diffraction Ltd.,'
_computing_molecular_graphics Ortep3
_computing_publication_material Shelx97
_computing_structure_refinement 'SHELXL-2014/7 (Sheldrick, 2014)'
_computing_structure_solution 'SHELXS-97 (Sheldrick, 1997)'
_diffrn_ambient_temperature 150(2)
_diffrn_detector_area_resol_mean 15.9948
_diffrn_measured_fraction_theta_full 0.998
_diffrn_measured_fraction_theta_max 0.998
_diffrn_measurement_device_type 'OXFORD DIFFRACTION SUPER NOVA'
_diffrn_measurement_method \w/q-scan
_diffrn_radiation_monochromator graphite
_diffrn_radiation_source 'Micro-Focus (Cu) X-ray Source'
_diffrn_radiation_type MoK\a
_diffrn_radiation_wavelength 0.71073
_diffrn_reflns_av_R_equivalents 0.0473
_diffrn_reflns_av_unetI/netI 0.0641
_diffrn_reflns_laue_measured_fraction_full 0.998
_diffrn_reflns_laue_measured_fraction_max 0.998
_diffrn_reflns_limit_h_max 14
_diffrn_reflns_limit_h_min -14
_diffrn_reflns_limit_k_max 16
_diffrn_reflns_limit_k_min -16
_diffrn_reflns_limit_l_max 15
_diffrn_reflns_limit_l_min -18
_diffrn_reflns_number 18321
_diffrn_reflns_point_group_measured_fraction_full 0.998
_diffrn_reflns_point_group_measured_fraction_max 0.998
_diffrn_reflns_theta_full 25.000
_diffrn_reflns_theta_max 25.000
_diffrn_reflns_theta_min 2.960
_exptl_absorpt_coefficient_mu 0.954
_exptl_absorpt_correction_T_max 1.00000
_exptl_absorpt_correction_T_min 0.68752
_exptl_absorpt_correction_type multi-scan
_exptl_absorpt_process_details
;
CrysAlis RED, Oxford Diffraction Ltd.,
Version 1.171.31.7 (release 18-10-2006 CrysAlis171 .NET)
(compiled Oct 18 2006,16:28:17)
Empirical absorption correction using spherical harmonics,
 implemented in SCALE3 ABSPACK scaling algorithm.
;
_exptl_crystal_colour blue
_exptl_crystal_density_diffrn 1.527
_exptl_crystal_density_method 'not measured'
_exptl_crystal_description block
_exptl_crystal_F_000 1124
_exptl_crystal_size_max 0.330
_exptl_crystal_size_mid 0.260
_exptl_crystal_size_min 0.210
_refine_diff_density_max 0.396
_refine_diff_density_min -0.521
_refine_diff_density_rms 0.057
_refine_ls_extinction_method none
_refine_ls_goodness_of_fit_ref 1.038
_refine_ls_hydrogen_treatment constr
_refine_ls_matrix_type full
_refine_ls_number_parameters 685
_refine_ls_number_reflns 8470
_refine_ls_number_restraints 0
_refine_ls_restrained_S_all 1.038
_refine_ls_R_factor_all 0.0593
_refine_ls_R_factor_gt 0.0442
_refine_ls_shift/su_max 0.011
_refine_ls_shift/su_mean 0.000
_refine_ls_structure_factor_coef Fsqd
_refine_ls_weighting_details 'w=1/[\s^2^(Fo^2^)+(0.0479P)^2^] where P=(Fo^2^+2Fc^2^)/3'
_refine_ls_weighting_scheme calc
_refine_ls_wR_factor_gt 0.1054
_refine_ls_wR_factor_ref 0.1198
_reflns_Friedel_coverage 0.000
_reflns_number_gt 6553
_reflns_number_total 8470
_reflns_threshold_expression 'I > 2\s(I)'
_cod_data_source_file c5dt01471a2.cif
_cod_data_source_block shelx
_cod_depositor_comments
;
Adding full bibliography for 1540404--1540405.cif.

2019-03-06
Z value and formula fixed to values more according to usual
chemical conventions.                 miguel
;
_cod_original_formula_sum 'C44 H32 Cu2 N28 O2'
_cod_original_formula_weight 1112.02
_cod_original_formula_units_Z 2
_cod_database_code 1540404
_shelx_shelxl_version_number 2014/7
_shelx_space_group_comment
;
The symmetry employed for this shelxl refinement is uniquely defined
by the following loop, which should always be used as a source of
symmetry information in preference to the above space-group names.
They are only intended as comments.
;
_shelx_estimated_absorpt_t_min 0.744
_shelx_estimated_absorpt_t_max 0.825

loop_
_space_group_symop_operation_xyz
'x, y, z'
'-x, -y, -z'

loop_
_atom_site_label
_atom_site_type_symbol
_atom_site_fract_x
_atom_site_fract_y
_atom_site_fract_z
_atom_site_U_iso_or_equiv
_atom_site_adp_type
_atom_site_occupancy
_atom_site_site_symmetry_order
_atom_site_calc_flag
_atom_site_refinement_flags_posn
_atom_site_refinement_flags_adp
Cu1 Cu 0.34156(3) 0.18265(2) 0.47121(2) 0.03657(12) Uani 1 1 d . .
Cu2 Cu 0.73878(4) 0.29479(3) 0.06954(2) 0.04412(13) Uani 1 1 d . .
N1 N 0.2730(2) 0.04397(16) 0.38554(15) 0.0331(5) Uani 1 1 d . .
N2 N 0.2498(2) 0.21700(16) 0.35476(16) 0.0352(6) Uani 1 1 d . .
N3 N 0.4450(2) 0.32654(17) 0.53622(16) 0.0394(6) Uani 1 1 d . .
N4 N 0.4284(3) 0.39905(19) 0.58758(18) 0.0491(7) Uani 1 1 d . .
N5 N 0.5315(3) 0.4768(2) 0.6221(2) 0.0588(8) Uani 1 1 d . .
N6 N 0.6176(3) 0.45778(19) 0.5951(2) 0.0573(8) Uani 1 1 d . .
N7 N 0.5384(3) 0.21800(18) 0.44265(18) 0.0435(6) Uani 1 1 d . .
N8 N 0.7798(3) 0.2923(3) 0.4550(3) 0.0797(10) Uani 1 1 d . .
N9 N 0.3953(2) 0.13081(17) 0.58509(16) 0.0384(6) Uani 1 1 d . .
N10 N 0.4971(3) 0.1135(2) 0.6272(2) 0.0524(7) Uani 1 1 d . .
N11 N 0.4851(3) 0.0778(2) 0.7010(2) 0.0601(8) Uani 1 1 d . .
N12 N 0.3763(3) 0.0714(2) 0.70805(19) 0.0556(8) Uani 1 1 d . .
N13 N 0.1793(3) 0.15519(19) 0.53222(17) 0.0432(6) Uani 1 1 d . .
N14 N 0.0129(4) 0.0944(3) 0.6229(3) 0.0891(12) Uani 1 1 d . .
N15 N 0.6165(3) 0.32303(19) 0.12134(18) 0.0481(7) Uani 1 1 d . .
N16 N 0.6277(3) 0.31402(18) -0.04789(17) 0.0426(6) Uani 1 1 d . .
N17 N 0.8813(3) 0.31992(19) 0.02703(17) 0.0455(7) Uani 1 1 d . .
N18 N 0.9035(3) 0.2657(2) -0.03757(19) 0.0586(8) Uani 1 1 d . .
N19 N 1.0151(3) 0.3142(3) -0.0342(2) 0.0630(9) Uani 1 1 d . .
N20 N 1.0691(3) 0.4003(2) 0.0328(2) 0.0571(8) Uani 1 1 d . .
N21 N 0.8921(3) 0.46665(19) 0.16175(18) 0.0489(7) Uani 1 1 d . .
N22 N 1.1141(4) 0.6205(2) 0.2680(3) 0.0838(12) Uani 1 1 d . .
N23 N 0.8090(3) 0.2327(2) 0.17186(18) 0.0502(7) Uani 1 1 d . .
N24 N 0.8836(3) 0.2724(2) 0.26075(19) 0.0622(9) Uani 1 1 d . .
N25 N 0.9099(3) 0.1996(3) 0.2966(2) 0.0725(10) Uani 1 1 d . .
N26 N 0.8544(3) 0.1113(3) 0.2335(2) 0.0710(9) Uani 1 1 d . .
N27 N 0.6650(3) 0.1076(2) 0.0034(2) 0.0672(9) Uani 1 1 d . .
N28 N 0.6332(6) -0.0956(3) -0.0320(4) 0.136(2) Uani 1 1 d . .
C1 C 0.2885(3) -0.0408(2) 0.4026(2) 0.0408(7) Uani 1 1 d . .
H1 H 0.3395 -0.0403 0.4628 0.049 Uiso 1 1 calc R U
C2 C 0.2337(3) -0.1303(2) 0.3367(2) 0.0461(8) Uani 1 1 d . .
H2 H 0.2471 -0.1896 0.3518 0.055 Uiso 1 1 calc R U
C3 C 0.1608(4) -0.1326(2) 0.2505(2) 0.0545(10) Uani 1 1 d . .
H3 H 0.1221 -0.1937 0.2049 0.065 Uiso 1 1 calc R U
C4 C 0.1427(4) -0.0439(2) 0.2286(2) 0.0529(9) Uani 1 1 d . .
C5 C 0.2020(3) 0.0428(2) 0.29909(18) 0.0363(7) Uani 1 1 d . .
C6 C 0.1900(3) 0.1363(2) 0.28222(19) 0.0375(7) Uani 1 1 d . .
C7 C 0.1187(4) 0.1415(3) 0.1957(2) 0.0562(10) Uani 1 1 d . .
C8 C 0.1135(4) 0.2368(3) 0.1835(2) 0.0664(12) Uani 1 1 d . .
H8 H 0.0680 0.2447 0.1248 0.080 Uiso 1 1 calc R U
C9 C 0.1743(4) 0.3169(3) 0.2565(2) 0.0567(10) Uani 1 1 d . .
H9 H 0.1714 0.3814 0.2492 0.068 Uiso 1 1 calc R U
C10 C 0.2405(3) 0.3047(2) 0.3415(2) 0.0450(8) Uani 1 1 d . .
H10 H 0.2806 0.3611 0.3923 0.054 Uiso 1 1 calc R U
C11 C 0.0558(5) 0.0511(3) 0.1243(2) 0.0860(16) Uani 1 1 d . .
H11 H 0.0050 0.0535 0.0651 0.103 Uiso 1 1 calc R U
C12 C 0.0675(5) -0.0382(3) 0.1398(2) 0.0819(15) Uani 1 1 d . .
H12 H 0.0254 -0.0969 0.0915 0.098 Uiso 1 1 calc R U
C13 C 0.5609(3) 0.3650(2) 0.5420(2) 0.0413(7) Uani 1 1 d . .
C14 C 0.6143(3) 0.3087(2) 0.4941(2) 0.0422(7) Uani 1 1 d . .
C15 C 0.7345(4) 0.3464(3) 0.4995(3) 0.0677(11) Uani 1 1 d . .
H15 H 0.7857 0.4120 0.5355 0.081 Uiso 1 1 calc R U
C16 C 0.7042(4) 0.2021(3) 0.4050(3) 0.0679(11) Uani 1 1 d . .
H16 H 0.7338 0.1616 0.3728 0.081 Uiso 1 1 calc R U
C17 C 0.5840(4) 0.1650(3) 0.3979(2) 0.0543(9) Uani 1 1 d . .
H17 H 0.5325 0.1001 0.3604 0.065 Uiso 1 1 calc R U
C18 C 0.3247(3) 0.1048(2) 0.6356(2) 0.0415(7) Uani 1 1 d . .
C19 C 0.2050(3) 0.1150(2) 0.6082(2) 0.0419(7) Uani 1 1 d . .
C20 C 0.0712(4) 0.1657(3) 0.5044(2) 0.0575(9) Uani 1 1 d . .
H20 H 0.0492 0.1942 0.4518 0.069 Uiso 1 1 calc R U
C21 C -0.0089(4) 0.1362(3) 0.5503(3) 0.0771(13) Uani 1 1 d . .
H21 H -0.0842 0.1464 0.5286 0.093 Uiso 1 1 calc R U
C22 C 0.1212(4) 0.0838(3) 0.6515(3) 0.0700(11) Uani 1 1 d . .
H22 H 0.1412 0.0539 0.7034 0.084 Uiso 1 1 calc R U
C23 C 0.6181(4) 0.3330(3) 0.2082(3) 0.0611(10) Uani 1 1 d . .
H23 H 0.6806 0.3213 0.2543 0.073 Uiso 1 1 calc R U
C24 C 0.5312(5) 0.3599(3) 0.2336(3) 0.0793(13) Uani 1 1 d . .
H24 H 0.5351 0.3667 0.2964 0.095 Uiso 1 1 calc R U
C25 C 0.4417(5) 0.3763(3) 0.1692(3) 0.0787(13) Uani 1 1 d . .
H25 H 0.3824 0.3946 0.1867 0.094 Uiso 1 1 calc R U
C26 C 0.4350(4) 0.3667(3) 0.0760(3) 0.0679(11) Uani 1 1 d . .
C27 C 0.5271(3) 0.3408(2) 0.0562(2) 0.0480(8) Uani 1 1 d . .
C28 C 0.5332(3) 0.3348(2) -0.0351(2) 0.0475(8) Uani 1 1 d . .
C29 C 0.4428(4) 0.3511(3) -0.1068(3) 0.0639(11) Uani 1 1 d . .
C30 C 0.4555(4) 0.3449(3) -0.1947(3) 0.0718(12) Uani 1 1 d . .
H30 H 0.3977 0.3556 -0.2455 0.086 Uiso 1 1 calc R U
C31 C 0.5509(4) 0.3235(3) -0.2066(2) 0.0645(11) Uani 1 1 d . .
H31 H 0.5601 0.3198 -0.2656 0.077 Uiso 1 1 calc R U
C32 C 0.6352(4) 0.3070(2) -0.1318(2) 0.0528(9) Uani 1 1 d . .
H32 H 0.7000 0.2902 -0.1414 0.063 Uiso 1 1 calc R U
C33 C 0.3482(5) 0.3740(4) -0.0851(4) 0.0939(16) Uani 1 1 d . .
H33 H 0.2862 0.3840 -0.1331 0.113 Uiso 1 1 calc R U
C34 C 0.3442(5) 0.3818(4) 0.0010(4) 0.0917(15) Uani 1 1 d . .
H34 H 0.2800 0.3978 0.0126 0.110 Uiso 1 1 calc R U
C35 C 0.9837(3) 0.4006(2) 0.0684(2) 0.0429(8) Uani 1 1 d . .
C36 C 0.9948(3) 0.4769(2) 0.1443(2) 0.0434(8) Uani 1 1 d . .
C37 C 1.1040(4) 0.5524(2) 0.1966(3) 0.0619(10) Uani 1 1 d . .
H37 H 1.1745 0.5566 0.1819 0.074 Uiso 1 1 calc R U
C38 C 1.0115(5) 0.6099(3) 0.2831(3) 0.0779(13) Uani 1 1 d . .
H38 H 1.0133 0.6571 0.3318 0.093 Uiso 1 1 calc R U
C39 C 0.9019(4) 0.5340(3) 0.2320(3) 0.0622(10) Uani 1 1 d . .
H39 H 0.8318 0.5297 0.2474 0.075 Uiso 1 1 calc R U
C40 C 0.7940(4) 0.1347(3) 0.1584(2) 0.0549(9) Uani 1 1 d . .
C41 C 0.7182(4) 0.0662(3) 0.0683(3) 0.0638(10) Uani 1 1 d . .
C42 C 0.5982(5) 0.0469(3) -0.0794(3) 0.0946(17) Uani 1 1 d . .
H42 H 0.5589 0.0736 -0.1284 0.114 Uiso 1 1 calc R U
C43 C 0.5843(6) -0.0521(4) -0.0962(4) 0.127(2) Uani 1 1 d . .
H43 H 0.5372 -0.0916 -0.1571 0.153 Uiso 1 1 calc R U
C44 C 0.7023(5) -0.0355(3) 0.0508(4) 0.108(2) Uani 1 1 d . .
H44 H 0.7419 -0.0627 0.0992 0.130 Uiso 1 1 calc R U
O222 O 0.2164(3) 0.4218(4) 0.6196(3) 0.1517(18) Uani 1 1 d G .
H22A H 0.2734 0.4141 0.6008 0.228 Uiso 1 1 d G U
H22B H 0.1529 0.4195 0.5648 0.228 Uiso 1 1 d G U
O111 O 1.0307(3) 0.4203(3) 0.4481(3) 0.1549(19) Uani 1 1 d G .
H11A H 0.9670 0.3755 0.4524 0.232 Uiso 1 1 d G U
H11B H 1.0733 0.3714 0.4409 0.232 Uiso 1 1 d G U

loop_
_atom_site_aniso_label
_atom_site_aniso_U_11
_atom_site_aniso_U_22
_atom_site_aniso_U_33
_atom_site_aniso_U_23
_atom_site_aniso_U_13
_atom_site_aniso_U_12
Cu1 0.0357(2) 0.0307(2) 0.0350(2) 0.00519(15) 0.00476(17) 0.00898(17)
Cu2 0.0445(3) 0.0552(2) 0.0350(2) 0.01302(18) 0.01056(18) 0.0234(2)
N1 0.0321(15) 0.0284(11) 0.0356(13) 0.0087(10) 0.0077(11) 0.0103(11)
N2 0.0357(16) 0.0297(12) 0.0367(13) 0.0076(10) 0.0101(11) 0.0097(11)
N3 0.0420(18) 0.0368(13) 0.0369(13) 0.0072(11) 0.0111(12) 0.0140(13)
N4 0.060(2) 0.0418(15) 0.0454(15) 0.0025(12) 0.0175(15) 0.0221(15)
N5 0.071(2) 0.0412(15) 0.0550(17) -0.0045(13) 0.0180(17) 0.0169(17)
N6 0.053(2) 0.0369(14) 0.0606(18) -0.0051(13) 0.0123(16) -0.0007(14)
N7 0.0447(18) 0.0359(13) 0.0487(15) 0.0064(12) 0.0180(14) 0.0124(13)
N8 0.057(3) 0.107(3) 0.081(2) 0.014(2) 0.037(2) 0.028(2)
N9 0.0305(15) 0.0389(13) 0.0398(14) 0.0066(11) 0.0040(12) 0.0134(12)
N10 0.0397(18) 0.0590(17) 0.0526(17) 0.0064(14) 0.0022(14) 0.0253(15)
N11 0.060(2) 0.0620(19) 0.0530(18) 0.0167(15) 0.0024(16) 0.0309(18)
N12 0.055(2) 0.0650(18) 0.0465(16) 0.0216(14) 0.0090(15) 0.0277(17)
N13 0.0377(17) 0.0512(15) 0.0413(14) 0.0156(12) 0.0109(12) 0.0180(14)
N14 0.070(3) 0.137(3) 0.103(3) 0.069(3) 0.055(2) 0.058(3)
N15 0.051(2) 0.0476(15) 0.0456(15) 0.0088(13) 0.0193(14) 0.0161(15)
N16 0.0464(18) 0.0423(14) 0.0357(14) 0.0112(11) 0.0084(12) 0.0166(13)
N17 0.053(2) 0.0467(15) 0.0373(14) 0.0061(12) 0.0106(13) 0.0245(15)
N18 0.063(2) 0.072(2) 0.0441(16) 0.0048(15) 0.0178(16) 0.0320(19)
N19 0.068(3) 0.084(2) 0.0516(18) 0.0169(17) 0.0279(17) 0.040(2)
N20 0.055(2) 0.0655(19) 0.0657(19) 0.0272(16) 0.0306(17) 0.0283(17)
N21 0.052(2) 0.0435(15) 0.0471(15) 0.0059(12) 0.0114(14) 0.0187(14)
N22 0.072(3) 0.0427(18) 0.107(3) -0.0091(18) 0.010(2) 0.0107(19)
N23 0.051(2) 0.0607(18) 0.0406(15) 0.0176(13) 0.0112(14) 0.0247(16)
N24 0.060(2) 0.089(2) 0.0371(15) 0.0147(15) 0.0095(15) 0.0331(19)
N25 0.063(2) 0.109(3) 0.0528(19) 0.042(2) 0.0134(17) 0.039(2)
N26 0.064(2) 0.083(2) 0.066(2) 0.0406(19) 0.0145(18) 0.027(2)
N27 0.074(3) 0.0524(17) 0.0548(18) 0.0175(15) 0.0047(17) 0.0115(17)
N28 0.150(5) 0.057(2) 0.141(4) 0.004(3) -0.004(4) 0.016(3)
C1 0.0329(19) 0.0353(15) 0.0480(18) 0.0076(13) 0.0078(15) 0.0109(14)
C2 0.042(2) 0.0343(16) 0.059(2) 0.0060(15) 0.0142(17) 0.0143(15)
C3 0.072(3) 0.0374(17) 0.0458(19) -0.0021(15) 0.0135(19) 0.0195(18)
C4 0.073(3) 0.0430(18) 0.0360(17) 0.0015(14) 0.0114(17) 0.0223(19)
C5 0.042(2) 0.0344(15) 0.0329(16) 0.0074(12) 0.0135(14) 0.0143(14)
C6 0.045(2) 0.0367(15) 0.0322(15) 0.0107(12) 0.0132(14) 0.0155(15)
C7 0.081(3) 0.052(2) 0.0355(17) 0.0131(15) 0.0125(18) 0.030(2)
C8 0.092(4) 0.063(2) 0.044(2) 0.0228(18) 0.009(2) 0.039(2)
C9 0.066(3) 0.0444(18) 0.065(2) 0.0257(17) 0.018(2) 0.0286(19)
C10 0.046(2) 0.0329(15) 0.0506(19) 0.0102(14) 0.0122(16) 0.0119(15)
C11 0.137(5) 0.072(3) 0.0295(18) 0.0037(17) -0.006(2) 0.048(3)
C12 0.130(5) 0.063(2) 0.0325(18) -0.0048(17) -0.002(2) 0.042(3)
C13 0.048(2) 0.0335(15) 0.0374(16) 0.0076(13) 0.0117(15) 0.0116(15)
C14 0.039(2) 0.0443(17) 0.0400(17) 0.0112(14) 0.0128(15) 0.0102(16)
C15 0.051(3) 0.069(2) 0.070(3) 0.003(2) 0.022(2) 0.009(2)
C16 0.075(3) 0.079(3) 0.072(3) 0.021(2) 0.041(2) 0.040(3)
C17 0.065(3) 0.0476(19) 0.058(2) 0.0118(16) 0.027(2) 0.024(2)
C18 0.045(2) 0.0362(16) 0.0383(17) 0.0091(13) 0.0067(15) 0.0148(15)
C19 0.041(2) 0.0433(17) 0.0429(17) 0.0158(14) 0.0132(15) 0.0165(16)
C20 0.050(2) 0.081(3) 0.054(2) 0.0299(19) 0.0161(18) 0.037(2)
C21 0.050(3) 0.109(3) 0.094(3) 0.044(3) 0.030(2) 0.046(3)
C22 0.068(3) 0.097(3) 0.066(2) 0.046(2) 0.033(2) 0.039(3)
C23 0.075(3) 0.068(2) 0.051(2) 0.0168(18) 0.030(2) 0.031(2)
C24 0.098(4) 0.086(3) 0.073(3) 0.016(2) 0.048(3) 0.042(3)
C25 0.078(4) 0.078(3) 0.105(4) 0.022(3) 0.059(3) 0.035(3)
C26 0.055(3) 0.067(2) 0.090(3) 0.019(2) 0.030(2) 0.028(2)
C27 0.042(2) 0.0402(17) 0.059(2) 0.0103(15) 0.0152(17) 0.0146(16)
C28 0.046(2) 0.0370(16) 0.053(2) 0.0111(14) 0.0105(17) 0.0125(16)
C29 0.057(3) 0.062(2) 0.065(2) 0.0168(19) 0.006(2) 0.026(2)
C30 0.067(3) 0.075(3) 0.058(2) 0.020(2) -0.005(2) 0.030(2)
C31 0.079(3) 0.060(2) 0.0391(19) 0.0111(17) 0.004(2) 0.020(2)
C32 0.055(2) 0.0518(19) 0.0429(19) 0.0100(15) 0.0082(17) 0.0164(18)
C33 0.064(3) 0.123(4) 0.104(4) 0.039(3) 0.011(3) 0.058(3)
C34 0.063(3) 0.107(4) 0.126(4) 0.035(3) 0.040(3) 0.049(3)
C35 0.045(2) 0.0443(17) 0.0471(18) 0.0214(15) 0.0163(16) 0.0227(17)
C36 0.046(2) 0.0325(15) 0.0521(19) 0.0135(14) 0.0148(17) 0.0161(16)
C37 0.053(3) 0.0377(18) 0.091(3) 0.0130(19) 0.023(2) 0.0140(18)
C38 0.084(4) 0.049(2) 0.084(3) -0.013(2) 0.014(3) 0.025(2)
C39 0.069(3) 0.055(2) 0.066(2) 0.0021(19) 0.024(2) 0.030(2)
C40 0.053(2) 0.062(2) 0.055(2) 0.0290(18) 0.0173(19) 0.026(2)
C41 0.061(3) 0.052(2) 0.071(2) 0.0222(19) 0.015(2) 0.016(2)
C42 0.109(5) 0.068(3) 0.064(3) 0.010(2) 0.002(3) 0.005(3)
C43 0.150(7) 0.068(3) 0.097(4) -0.013(3) 0.003(4) 0.000(4)
C44 0.117(5) 0.048(2) 0.122(4) 0.022(3) 0.001(4) 0.020(3)
O222 0.107(4) 0.211(5) 0.133(3) -0.030(3) 0.053(3) 0.062(3)
O111 0.111(4) 0.110(3) 0.207(5) -0.027(3) 0.051(4) 0.015(3)

loop_
_atom_type_symbol
_atom_type_description
_atom_type_scat_dispersion_real
_atom_type_scat_dispersion_imag
_atom_type_scat_source
C C 0.0033 0.0016 'International Tables Vol C Tables 4.2.6.8 and 6.1.1.4'
H H 0.0000 0.0000 'International Tables Vol C Tables 4.2.6.8 and 6.1.1.4'
N N 0.0061 0.0033 'International Tables Vol C Tables 4.2.6.8 and 6.1.1.4'
O O 0.0106 0.0060 'International Tables Vol C Tables 4.2.6.8 and 6.1.1.4'
Cu Cu 0.3201 1.2651 'International Tables Vol C Tables 4.2.6.8 and 6.1.1.4'

loop_
_geom_angle_atom_site_label_1
_geom_angle_atom_site_label_2
_geom_angle_atom_site_label_3
_geom_angle
N9 Cu1 N3 92.92(10)
N9 Cu1 N2 167.25(11)
N3 Cu1 N2 95.06(9)
N9 Cu1 N1 93.47(9)
N3 Cu1 N1 163.00(10)
N2 Cu1 N1 81.67(9)
N9 Cu1 N13 74.78(9)
N3 Cu1 N13 100.44(9)
N2 Cu1 N13 93.97(9)
N1 Cu1 N13 96.44(9)
N23 Cu2 N17 93.23(11)
N23 Cu2 N16 162.06(11)
N17 Cu2 N16 94.87(11)
N23 Cu2 N15 95.82(11)
N17 Cu2 N15 159.77(10)
N16 Cu2 N15 81.82(11)
C1 N1 C5 118.1(2)
C1 N1 Cu1 129.8(2)
C5 N1 Cu1 112.14(16)
C10 N2 C6 118.4(3)
C10 N2 Cu1 128.9(2)
C6 N2 Cu1 112.71(17)
C13 N3 N4 105.1(2)
C13 N3 Cu1 120.61(19)
N4 N3 Cu1 133.9(2)
N5 N4 N3 108.4(3)
N4 N5 N6 110.4(2)
C13 N6 N5 104.2(3)
C17 N7 C14 117.0(3)
C16 N8 C15 116.9(4)
C18 N9 N10 106.2(2)
C18 N9 Cu1 121.4(2)
N10 N9 Cu1 132.4(2)
N11 N10 N9 107.4(3)
N10 N11 N12 110.7(3)
C18 N12 N11 103.6(3)
C20 N13 C19 116.2(3)
C20 N13 Cu1 134.0(2)
C19 N13 Cu1 109.6(2)
C21 N14 C22 115.6(4)
C23 N15 C27 118.3(3)
C23 N15 Cu2 129.2(3)
C27 N15 Cu2 112.3(2)
C32 N16 C28 118.8(3)
C32 N16 Cu2 128.9(2)
C28 N16 Cu2 112.3(2)
C35 N17 N18 105.7(3)
C35 N17 Cu2 121.6(2)
N18 N17 Cu2 132.6(2)
N19 N18 N17 107.9(3)
N18 N19 N20 110.6(3)
C35 N20 N19 103.8(3)
C39 N21 C36 116.0(3)
C38 N22 C37 115.0(4)
C40 N23 N24 105.4(3)
C40 N23 Cu2 122.3(2)
N24 N23 Cu2 132.1(2)
N25 N24 N23 107.6(3)
N24 N25 N26 111.1(3)
C40 N26 N25 103.8(3)
C41 N27 C42 116.0(3)
C43 N28 C44 115.7(4)
N1 C1 C2 122.9(3)
N1 C1 H1 118.5
C2 C1 H1 118.5
C3 C2 C1 119.4(3)
C3 C2 H2 120.3
C1 C2 H2 120.3
C2 C3 C4 119.8(3)
C2 C3 H3 120.1
C4 C3 H3 120.1
C5 C4 C3 117.0(3)
C5 C4 C12 118.8(3)
C3 C4 C12 124.2(3)
N1 C5 C4 122.9(2)
N1 C5 C6 116.7(2)
C4 C5 C6 120.5(3)
N2 C6 C7 122.9(3)
N2 C6 C5 116.8(2)
C7 C6 C5 120.3(3)
C6 C7 C8 117.1(3)
C6 C7 C11 118.7(3)
C8 C7 C11 124.1(3)
C9 C8 C7 119.2(3)
C9 C8 H8 120.4
C7 C8 H8 120.4
C8 C9 C10 120.0(3)
C8 C9 H9 120.0
C10 C9 H9 120.0
N2 C10 C9 122.3(3)
N2 C10 H10 118.9
C9 C10 H10 118.9
C12 C11 C7 121.2(3)
C12 C11 H11 119.4
C7 C11 H11 119.4
C11 C12 C4 120.4(3)
C11 C12 H12 119.8
C4 C12 H12 119.8
N3 C13 N6 111.8(3)
N3 C13 C14 121.8(3)
N6 C13 C14 126.4(3)
N7 C14 C15 121.4(3)
N7 C14 C13 115.5(3)
C15 C14 C13 123.1(3)
N8 C15 C14 121.2(4)
N8 C15 H15 119.4
C14 C15 H15 119.4
N8 C16 C17 122.2(3)
N8 C16 H16 118.9
C17 C16 H16 118.9
N7 C17 C16 121.3(3)
N7 C17 H17 119.4
C16 C17 H17 119.4
N12 C18 N9 112.1(3)
N12 C18 C19 127.7(3)
N9 C18 C19 120.1(3)
N13 C19 C22 121.0(3)
N13 C19 C18 114.0(3)
C22 C19 C18 124.9(3)
N13 C20 C21 121.3(3)
N13 C20 H20 119.3
C21 C20 H20 119.3
N14 C21 C20 123.5(4)
N14 C21 H21 118.2
C20 C21 H21 118.2
N14 C22 C19 122.3(3)
N14 C22 H22 118.9
C19 C22 H22 118.9
N15 C23 C24 122.1(4)
N15 C23 H23 119.0
C24 C23 H23 119.0
C25 C24 C23 119.9(4)
C25 C24 H24 120.1
C23 C24 H24 120.1
C24 C25 C26 120.6(4)
C24 C25 H25 119.7
C26 C25 H25 119.7
C27 C26 C25 116.0(4)
C27 C26 C34 118.0(4)
C25 C26 C34 126.0(4)
N15 C27 C26 123.1(3)
N15 C27 C28 116.2(3)
C26 C27 C28 120.7(3)
N16 C28 C29 123.1(3)
N16 C28 C27 117.3(3)
C29 C28 C27 119.6(3)
C28 C29 C30 116.3(4)
C28 C29 C33 118.4(4)
C30 C29 C33 125.3(4)
C31 C30 C29 119.9(4)
C31 C30 H30 120.1
C29 C30 H30 120.1
C30 C31 C32 119.8(4)
C30 C31 H31 120.1
C32 C31 H31 120.1
N16 C32 C31 122.1(4)
N16 C32 H32 118.9
C31 C32 H32 118.9
C34 C33 C29 122.0(4)
C34 C33 H33 119.0
C29 C33 H33 119.0
C33 C34 C26 121.4(4)
C33 C34 H34 119.3
C26 C34 H34 119.3
N20 C35 N17 111.9(3)
N20 C35 C36 126.5(3)
N17 C35 C36 121.6(3)
N21 C36 C37 121.8(3)
N21 C36 C35 115.6(3)
C37 C36 C35 122.6(3)
N22 C37 C36 122.2(4)
N22 C37 H37 118.9
C36 C37 H37 118.9
N22 C38 C39 123.5(4)
N22 C38 H38 118.3
C39 C38 H38 118.3
N21 C39 C38 121.5(4)
N21 C39 H39 119.2
C38 C39 H39 119.2
N26 C40 N23 112.1(3)
N26 C40 C41 126.6(3)
N23 C40 C41 121.3(3)
N27 C41 C44 121.6(4)
N27 C41 C40 115.3(3)
C44 C41 C40 123.2(4)
N27 C42 C43 122.0(5)
N27 C42 H42 119.0
C43 C42 H42 119.0
N28 C43 C42 123.0(5)
N28 C43 H43 118.5
C42 C43 H43 118.5
N28 C44 C41 121.6(5)
N28 C44 H44 119.2
C41 C44 H44 119.2
H22A O222 H22B 105.4
H11A O111 H11B 95.1

loop_
_geom_bond_atom_site_label_1
_geom_bond_atom_site_label_2
_geom_bond_distance
Cu1 N9 1.986(2)
Cu1 N3 2.011(2)
Cu1 N2 2.012(2)
Cu1 N1 2.039(2)
Cu1 N13 2.402(3)
Cu2 N23 1.992(3)
Cu2 N17 2.000(3)
Cu2 N16 2.019(2)
Cu2 N15 2.031(3)
N1 C1 1.325(3)
N1 C5 1.353(3)
N2 C10 1.324(3)
N2 C6 1.359(4)
N3 C13 1.333(4)
N3 N4 1.348(3)
N4 N5 1.314(4)
N5 N6 1.341(4)
N6 C13 1.334(4)
N7 C17 1.329(4)
N7 C14 1.333(4)
N8 C16 1.322(5)
N8 C15 1.334(5)
N9 C18 1.330(4)
N9 N10 1.340(3)
N10 N11 1.323(4)
N11 N12 1.355(4)
N12 C18 1.323(4)
N13 C20 1.333(4)
N13 C19 1.353(4)
N14 C21 1.318(5)
N14 C22 1.337(5)
N15 C23 1.329(4)
N15 C27 1.359(4)
N16 C32 1.323(4)
N16 C28 1.353(4)
N17 C35 1.338(4)
N17 N18 1.348(3)
N18 N19 1.315(4)
N19 N20 1.360(4)
N20 C35 1.328(4)
N21 C39 1.328(4)
N21 C36 1.341(4)
N22 C38 1.321(6)
N22 C37 1.345(5)
N23 C40 1.341(4)
N23 N24 1.346(4)
N24 N25 1.308(4)
N25 N26 1.352(5)
N26 C40 1.314(4)
N27 C41 1.323(5)
N27 C42 1.329(5)
N28 C43 1.316(7)
N28 C44 1.329(6)
C1 C2 1.385(4)
C1 H1 0.9500
C2 C3 1.354(5)
C2 H2 0.9500
C3 C4 1.410(4)
C3 H3 0.9500
C4 C5 1.395(4)
C4 C12 1.432(5)
C5 C6 1.429(4)
C6 C7 1.384(4)
C7 C8 1.412(4)
C7 C11 1.438(5)
C8 C9 1.359(5)
C8 H8 0.9500
C9 C10 1.381(4)
C9 H9 0.9500
C10 H10 0.9500
C11 C12 1.365(5)
C11 H11 0.9500
C12 H12 0.9500
C13 C14 1.463(4)
C14 C15 1.382(5)
C15 H15 0.9500
C16 C17 1.375(6)
C16 H16 0.9500
C17 H17 0.9500
C18 C19 1.466(4)
C19 C22 1.379(5)
C20 C21 1.370(5)
C20 H20 0.9500
C21 H21 0.9500
C22 H22 0.9500
C23 C24 1.391(5)
C23 H23 0.9500
C24 C25 1.345(6)
C24 H24 0.9500
C25 C26 1.408(6)
C25 H25 0.9500
C26 C27 1.404(5)
C26 C34 1.436(6)
C27 C28 1.431(5)
C28 C29 1.411(5)
C29 C30 1.412(5)
C29 C33 1.426(6)
C30 C31 1.363(6)
C30 H30 0.9500
C31 C32 1.398(5)
C31 H31 0.9500
C32 H32 0.9500
C33 C34 1.341(7)
C33 H33 0.9500
C34 H34 0.9500
C35 C36 1.464(4)
C36 C37 1.376(5)
C37 H37 0.9500
C38 C39 1.377(6)
C38 H38 0.9500
C39 H39 0.9500
C40 C41 1.464(5)
C41 C44 1.392(5)
C42 C43 1.360(7)
C42 H42 0.9500
C43 H43 0.9500
C44 H44 0.9500
O222 H22A 0.8701
O222 H22B 0.9532
O111 H11A 0.8700
O111 H11B 1.0142

loop_
_geom_torsion_atom_site_label_1
_geom_torsion_atom_site_label_2
_geom_torsion_atom_site_label_3
_geom_torsion_atom_site_label_4
_geom_torsion
C13 N3 N4 N5 -0.1(3)
Cu1 N3 N4 N5 173.2(2)
N3 N4 N5 N6 -0.2(4)
N4 N5 N6 C13 0.5(4)
C18 N9 N10 N11 0.1(3)
Cu1 N9 N10 N11 -179.5(2)
N9 N10 N11 N12 0.0(4)
N10 N11 N12 C18 -0.1(4)
C35 N17 N18 N19 -0.5(3)
Cu2 N17 N18 N19 -176.4(2)
N17 N18 N19 N20 0.6(4)
N18 N19 N20 C35 -0.5(4)
C40 N23 N24 N25 -0.1(4)
Cu2 N23 N24 N25 -175.1(3)
N23 N24 N25 N26 -0.1(4)
N24 N25 N26 C40 0.1(4)
C5 N1 C1 C2 -1.3(5)
Cu1 N1 C1 C2 179.1(2)
N1 C1 C2 C3 0.1(5)
C1 C2 C3 C4 0.7(6)
C2 C3 C4 C5 -0.3(6)
C2 C3 C4 C12 -179.9(4)
C1 N1 C5 C4 1.6(5)
Cu1 N1 C5 C4 -178.6(3)
C1 N1 C5 C6 -178.2(3)
Cu1 N1 C5 C6 1.5(3)
C3 C4 C5 N1 -0.9(5)
C12 C4 C5 N1 178.7(4)
C3 C4 C5 C6 179.0(3)
C12 C4 C5 C6 -1.4(5)
C10 N2 C6 C7 -0.9(5)
Cu1 N2 C6 C7 178.5(3)
C10 N2 C6 C5 -179.9(3)
Cu1 N2 C6 C5 -0.5(4)
N1 C5 C6 N2 -0.7(4)
C4 C5 C6 N2 179.4(3)
N1 C5 C6 C7 -179.8(3)
C4 C5 C6 C7 0.4(5)
N2 C6 C7 C8 2.5(6)
C5 C6 C7 C8 -178.5(3)
N2 C6 C7 C11 -177.9(4)
C5 C6 C7 C11 1.1(6)
C6 C7 C8 C9 -2.1(6)
C11 C7 C8 C9 178.4(4)
C7 C8 C9 C10 0.1(6)
C6 N2 C10 C9 -1.3(5)
Cu1 N2 C10 C9 179.4(3)
C8 C9 C10 N2 1.7(6)
C6 C7 C11 C12 -1.5(7)
C8 C7 C11 C12 178.1(5)
C7 C11 C12 C4 0.4(8)
C5 C4 C12 C11 1.0(7)
C3 C4 C12 C11 -179.4(4)
N4 N3 C13 N6 0.5(3)
Cu1 N3 C13 N6 -173.9(2)
N4 N3 C13 C14 -179.4(3)
Cu1 N3 C13 C14 6.2(4)
N5 N6 C13 N3 -0.6(4)
N5 N6 C13 C14 179.2(3)
C17 N7 C14 C15 0.9(5)
C17 N7 C14 C13 179.8(3)
N3 C13 C14 N7 1.7(4)
N6 C13 C14 N7 -178.1(3)
N3 C13 C14 C15 -179.4(3)
N6 C13 C14 C15 0.7(5)
C16 N8 C15 C14 0.8(6)
N7 C14 C15 N8 -1.5(6)
C13 C14 C15 N8 179.7(3)
C15 N8 C16 C17 0.4(6)
C14 N7 C17 C16 0.3(5)
N8 C16 C17 N7 -1.0(6)
N11 N12 C18 N9 0.1(4)
N11 N12 C18 C19 -179.8(3)
N10 N9 C18 N12 -0.1(3)
Cu1 N9 C18 N12 179.5(2)
N10 N9 C18 C19 179.9(3)
Cu1 N9 C18 C19 -0.6(4)
C20 N13 C19 C22 2.2(5)
Cu1 N13 C19 C22 -174.3(3)
C20 N13 C19 C18 179.8(3)
Cu1 N13 C19 C18 3.4(3)
N12 C18 C19 N13 177.6(3)
N9 C18 C19 N13 -2.3(4)
N12 C18 C19 C22 -4.8(5)
N9 C18 C19 C22 175.2(3)
C19 N13 C20 C21 -0.6(5)
Cu1 N13 C20 C21 174.7(3)
C22 N14 C21 C20 1.4(7)
N13 C20 C21 N14 -1.2(7)
C21 N14 C22 C19 0.2(7)
N13 C19 C22 N14 -2.0(6)
C18 C19 C22 N14 -179.5(4)
C27 N15 C23 C24 0.5(6)
Cu2 N15 C23 C24 175.0(3)
N15 C23 C24 C25 0.3(7)
C23 C24 C25 C26 -0.1(7)
C24 C25 C26 C27 -0.9(6)
C24 C25 C26 C34 179.8(5)
C23 N15 C27 C26 -1.6(5)
Cu2 N15 C27 C26 -177.0(3)
C23 N15 C27 C28 176.6(3)
Cu2 N15 C27 C28 1.2(4)
C25 C26 C27 N15 1.8(6)
C34 C26 C27 N15 -178.9(4)
C25 C26 C27 C28 -176.4(3)
C34 C26 C27 C28 3.0(6)
C32 N16 C28 C29 -1.1(5)
Cu2 N16 C28 C29 -179.9(3)
C32 N16 C28 C27 179.4(3)
Cu2 N16 C28 C27 0.7(4)
N15 C27 C28 N16 -1.3(4)
C26 C27 C28 N16 177.0(3)
N15 C27 C28 C29 179.2(3)
C26 C27 C28 C29 -2.5(5)
N16 C28 C29 C30 -0.1(5)
C27 C28 C29 C30 179.4(3)
N16 C28 C29 C33 -179.0(4)
C27 C28 C29 C33 0.5(5)
C28 C29 C30 C31 0.4(6)
C33 C29 C30 C31 179.2(4)
C29 C30 C31 C32 0.5(6)
C28 N16 C32 C31 2.1(5)
Cu2 N16 C32 C31 -179.4(2)
C30 C31 C32 N16 -1.8(6)
C28 C29 C33 C34 1.0(7)
C30 C29 C33 C34 -177.8(5)
C29 C33 C34 C26 -0.5(8)
C27 C26 C34 C33 -1.5(7)
C25 C26 C34 C33 177.8(5)
N19 N20 C35 N17 0.1(3)
N19 N20 C35 C36 179.3(3)
N18 N17 C35 N20 0.2(3)
Cu2 N17 C35 N20 176.6(2)
N18 N17 C35 C36 -179.0(3)
Cu2 N17 C35 C36 -2.6(4)
C39 N21 C36 C37 0.5(5)
C39 N21 C36 C35 178.3(3)
N20 C35 C36 N21 173.4(3)
N17 C35 C36 N21 -7.5(4)
N20 C35 C36 C37 -8.8(5)
N17 C35 C36 C37 170.3(3)
C38 N22 C37 C36 -0.7(6)
N21 C36 C37 N22 -0.3(5)
C35 C36 C37 N22 -178.0(3)
C37 N22 C38 C39 1.5(7)
C36 N21 C39 C38 0.4(5)
N22 C38 C39 N21 -1.4(7)
N25 N26 C40 N23 -0.2(4)
N25 N26 C40 C41 179.5(4)
N24 N23 C40 N26 0.2(4)
Cu2 N23 C40 N26 175.8(3)
N24 N23 C40 C41 -179.5(4)
Cu2 N23 C40 C41 -3.9(5)
C42 N27 C41 C44 -1.4(7)
C42 N27 C41 C40 178.5(4)
N26 C40 C41 N27 179.0(4)
N23 C40 C41 N27 -1.3(6)
N26 C40 C41 C44 -1.1(7)
N23 C40 C41 C44 178.5(4)
C41 N27 C42 C43 0.6(8)
C44 N28 C43 C42 -2.7(11)
N27 C42 C43 N28 1.5(11)
C43 N28 C44 C41 1.9(10)
N27 C41 C44 N28 0.1(9)
C40 C41 C44 N28 -179.7(6)
